data_7111887
loop_
_publ_author_name
'Joydeb Majumder'
'Jolly Deb'
'Mahua Rani Das'
'Siddhartha Sankar Jana'
'Parthasarathi Dastidar'

_publ_section_title
;
 Designing a simple organic salt-based supramolecular topical gel capable
 of displaying in vivo self-delivery application
;
_journal_name_full Chem.Commun.
_journal_page_first 1671
_journal_paper_doi 10.1039/c3cc48513g
_journal_volume 50
_journal_year 2014
_chemical_absolute_configuration syn
_chemical_formula_moiety 'C14 H13 O3,C6 H14 N'
_chemical_formula_sum 'C20 H27 N O3'
_chemical_formula_weight 329.43
_chemical_name_systematic
; 
 ? 
;
_space_group_IT_number 4
_symmetry_cell_setting monoclinic
_symmetry_space_group_name_Hall 'P 2yb'
_symmetry_space_group_name_H-M 'P 1 21 1'
_atom_sites_solution_hydrogens geom
_atom_sites_solution_primary direct
_atom_sites_solution_secondary difmap
_audit_creation_method SHELXL-97
_cell_angle_alpha 90.00
_cell_angle_beta 107.606(3)
_cell_angle_gamma 90.00
_cell_formula_units_Z 4
_cell_length_a 15.9309(14)
_cell_length_b 6.3941(6)
_cell_length_c 18.8138(16)
_cell_measurement_temperature 296(2)
_cell_volume 1826.7(3)
_computing_cell_refinement 'Bruker Apex II'
_computing_data_collection 'Bruker Apex II'
_computing_data_reduction SAINT
_computing_molecular_graphics 'Mercury 2.3'
_computing_publication_material 'Shelxl 97'
_computing_structure_refinement 'SHELXL-97 (Sheldrick, 1997)'
_computing_structure_solution 'SHELXS-97 (Sheldrick, 1990)'
_diffrn_ambient_temperature 296(2)
_diffrn_measured_fraction_theta_full 0.968
_diffrn_measured_fraction_theta_max 0.968
_diffrn_measurement_device_type 'Bruker Apex II'
_diffrn_measurement_method 'Phi-Omega scan'
_diffrn_radiation_monochromator graphite
_diffrn_radiation_source 'fine-focus sealed tube'
_diffrn_radiation_type MoK\a
_diffrn_radiation_wavelength 0.71073
_diffrn_reflns_av_R_equivalents 0.1153
_diffrn_reflns_av_sigmaI/netI 0.1761
_diffrn_reflns_limit_h_max 21
_diffrn_reflns_limit_h_min -20
_diffrn_reflns_limit_k_max 8
_diffrn_reflns_limit_k_min -8
_diffrn_reflns_limit_l_max 24
_diffrn_reflns_limit_l_min -24
_diffrn_reflns_number 25915
_diffrn_reflns_theta_full 28.35
_diffrn_reflns_theta_max 28.35
_diffrn_reflns_theta_min 1.14
_exptl_absorpt_coefficient_mu 0.080
_exptl_absorpt_correction_T_max 0.9960
_exptl_absorpt_correction_T_min 0.9650
_exptl_absorpt_correction_type multi-scan
_exptl_absorpt_process_details sadbas
_exptl_crystal_density_diffrn 1.198
_exptl_crystal_density_method 'not measured'
_exptl_crystal_F_000 712
_exptl_crystal_size_max 0.45
_exptl_crystal_size_mid 0.08
_exptl_crystal_size_min 0.05
_refine_diff_density_max 0.244
_refine_diff_density_min -0.309
_refine_diff_density_rms 0.076
_refine_ls_abs_structure_details 'Flack H D (1983), Acta Cryst. A39, 876-881'
_refine_ls_abs_structure_Flack 0(2)
_refine_ls_extinction_method none
_refine_ls_goodness_of_fit_ref 0.957
_refine_ls_hydrogen_treatment constr
_refine_ls_matrix_type full
_refine_ls_number_parameters 439
_refine_ls_number_reflns 8305
_refine_ls_number_restraints 1
_refine_ls_restrained_S_all 0.957
_refine_ls_R_factor_all 0.2234
_refine_ls_R_factor_gt 0.0664
_refine_ls_shift/su_max 0.000
_refine_ls_shift/su_mean 0.000
_refine_ls_structure_factor_coef Fsqd
_refine_ls_weighting_details 'calc w=1/[\s^2^(Fo^2^)+(0.1000P)^2^+0.1065P] where P=(Fo^2^+2Fc^2^)/3'
_refine_ls_weighting_scheme calc
_refine_ls_wR_factor_gt 0.1413
_refine_ls_wR_factor_ref 0.2305
_reflns_number_gt 3233
_reflns_number_total 8305
_reflns_threshold_expression >2sigma(I)
_cod_data_source_file c3cc48513g.txt
_cod_data_source_block jm0199j
_cod_depositor_comments
;
The following automatic conversions were performed:

'_exptl_absorpt_correction_type' value 'multi scan' changed to
'multi-scan' according to the built-in table from CIF Core dictionary
named 'cif_core.dic' version 2.4.1 from 2010-06-29.

Automatic conversion script
Id: cif_fix_values 2281 2013-09-26 08:29:07Z andrius 
;
_cod_original_sg_symbol_H-M P21
_cod_database_code 7111887

loop_
_symmetry_equiv_pos_as_xyz
'x, y, z'
'-x, y+1/2, -z'

loop_
_atom_site_label
_atom_site_type_symbol
_atom_site_fract_x
_atom_site_fract_y
_atom_site_fract_z
_atom_site_U_iso_or_equiv
_atom_site_adp_type
_atom_site_occupancy
_atom_site_symmetry_multiplicity
_atom_site_calc_flag
_atom_site_refinement_flags
C1 C 0.2965(4) 0.3633(12) 0.9430(4) 0.073(2) Uani 1 1 d .
H1A H 0.3050 0.4728 0.9110 0.110 Uiso 1 1 calc R
H1B H 0.3396 0.3759 0.9911 0.110 Uiso 1 1 calc R
H1C H 0.2385 0.3746 0.9482 0.110 Uiso 1 1 calc R
C2 C 0.3850(3) 0.1287(10) 0.9006(3) 0.0497(14) Uani 1 1 d .
C3 C 0.3888(4) -0.0642(11) 0.8665(3) 0.0641(17) Uani 1 1 d .
H3 H 0.3399 -0.1520 0.8543 0.077 Uiso 1 1 calc R
C4 C 0.4633(4) -0.1240(9) 0.8512(3) 0.0584(16) Uani 1 1 d .
H4 H 0.4649 -0.2528 0.8287 0.070 Uiso 1 1 calc R
C5 C 0.5386(3) 0.0069(8) 0.8691(3) 0.0426(13) Uani 1 1 d .
C6 C 0.5338(3) 0.2000(9) 0.9044(3) 0.0477(14) Uani 1 1 d .
C7 C 0.4550(3) 0.2585(9) 0.9200(3) 0.0484(14) Uani 1 1 d .
H7 H 0.4517 0.3850 0.9434 0.058 Uiso 1 1 calc R
C8 C 0.6080(3) 0.3303(9) 0.9222(3) 0.0527(15) Uani 1 1 d .
H8 H 0.6065 0.4576 0.9457 0.063 Uiso 1 1 calc R
C9 C 0.6828(3) 0.2732(8) 0.9054(3) 0.0511(15) Uani 1 1 d .
H9 H 0.7307 0.3637 0.9174 0.061 Uiso 1 1 calc R
C10 C 0.6891(3) 0.0800(8) 0.8704(3) 0.0376(12) Uani 1 1 d .
C11 C 0.6166(3) -0.0483(9) 0.8533(3) 0.0460(13) Uani 1 1 d .
H11 H 0.6191 -0.1761 0.8305 0.055 Uiso 1 1 calc R
C12 C 0.7741(3) 0.0229(8) 0.8538(3) 0.0387(12) Uani 1 1 d .
H12 H 0.8036 0.1542 0.8489 0.046 Uiso 1 1 calc R
C13 C 0.7589(4) -0.0975(10) 0.7804(3) 0.0601(17) Uani 1 1 d .
H13A H 0.7373 -0.2352 0.7854 0.090 Uiso 1 1 calc R
H13B H 0.8134 -0.1083 0.7687 0.090 Uiso 1 1 calc R
H13C H 0.7164 -0.0245 0.7410 0.090 Uiso 1 1 calc R
C14 C 0.8369(3) -0.0992(8) 0.9183(3) 0.0379(12) Uani 1 1 d .
C15 C 0.3982(4) -0.1244(10) 0.3087(4) 0.081(2) Uani 1 1 d .
H15A H 0.3816 -0.1760 0.3505 0.121 Uiso 1 1 calc R
H15B H 0.4494 -0.1981 0.3055 0.121 Uiso 1 1 calc R
H15C H 0.3506 -0.1458 0.2638 0.121 Uiso 1 1 calc R
C16 C 0.4906(3) 0.1484(10) 0.3749(3) 0.0551(16) Uani 1 1 d .
C17 C 0.5351(3) 0.0222(9) 0.4311(3) 0.0490(14) Uani 1 1 d .
H17 H 0.5151 -0.1130 0.4346 0.059 Uiso 1 1 calc R
C18 C 0.6126(3) 0.0967(8) 0.4848(3) 0.0404(13) Uani 1 1 d .
C19 C 0.6409(3) 0.3018(8) 0.4790(3) 0.0432(13) Uani 1 1 d .
C20 C 0.5903(3) 0.4300(9) 0.4197(3) 0.0557(15) Uani 1 1 d .
H20 H 0.6074 0.5676 0.4161 0.067 Uiso 1 1 calc R
C21 C 0.5179(4) 0.3542(9) 0.3689(3) 0.0595(16) Uani 1 1 d .
H21 H 0.4860 0.4385 0.3297 0.071 Uiso 1 1 calc R
C22 C 0.6637(3) -0.0309(9) 0.5423(3) 0.0446(13) Uani 1 1 d .
H22 H 0.6443 -0.1646 0.5488 0.054 Uiso 1 1 calc R
C23 C 0.7424(3) 0.0407(8) 0.5889(3) 0.0451(13) Uani 1 1 d .
H23 H 0.7772 -0.0494 0.6246 0.054 Uiso 1 1 calc R
C24 C 0.7718(3) 0.2449(8) 0.5844(3) 0.0386(12) Uani 1 1 d .
C25 C 0.7198(3) 0.3751(8) 0.5295(3) 0.0434(13) Uani 1 1 d .
H25 H 0.7374 0.5125 0.5260 0.052 Uiso 1 1 calc R
C26 C 0.8582(3) 0.3231(8) 0.6384(3) 0.0439(13) Uani 1 1 d .
H26 H 0.8937 0.2003 0.6599 0.053 Uiso 1 1 calc R
C27 C 0.8420(4) 0.4469(11) 0.7025(3) 0.0659(17) Uani 1 1 d .
H27A H 0.8157 0.3572 0.7307 0.099 Uiso 1 1 calc R
H27B H 0.8032 0.5618 0.6827 0.099 Uiso 1 1 calc R
H27C H 0.8970 0.4996 0.7343 0.099 Uiso 1 1 calc R
C28 C 0.9097(3) 0.4494(10) 0.5964(3) 0.0465(13) Uani 1 1 d .
C29 C 0.7266(5) 0.7804(12) 0.3241(4) 0.091(2) Uani 1 1 d .
H29A H 0.7158 0.6511 0.2959 0.110 Uiso 1 1 calc R
H29B H 0.6779 0.8025 0.3442 0.110 Uiso 1 1 calc R
C30 C 0.7303(4) 0.9559(12) 0.2737(4) 0.0770(19) Uani 1 1 d .
H30A H 0.6743 0.9679 0.2348 0.092 Uiso 1 1 calc R
H30B H 0.7757 0.9293 0.2502 0.092 Uiso 1 1 calc R
C31 C 0.7500(4) 1.1564(12) 0.3175(4) 0.078(2) Uani 1 1 d .
H31A H 0.7014 1.1893 0.3365 0.094 Uiso 1 1 calc R
H31B H 0.7553 1.2692 0.2846 0.094 Uiso 1 1 calc R
C32 C 0.8339(4) 1.1426(10) 0.3819(3) 0.0685(18) Uani 1 1 d .
H32A H 0.8423 1.2718 0.4102 0.082 Uiso 1 1 calc R
H32B H 0.8836 1.1254 0.3627 0.082 Uiso 1 1 calc R
C33 C 0.8311(3) 0.9612(9) 0.4327(3) 0.0492(14) Uani 1 1 d .
H33 H 0.7830 0.9861 0.4539 0.059 Uiso 1 1 calc R
C34 C 0.8119(5) 0.7605(9) 0.3883(4) 0.076(2) Uani 1 1 d .
H34A H 0.8067 0.6462 0.4206 0.092 Uiso 1 1 calc R
H34B H 0.8602 0.7291 0.3686 0.092 Uiso 1 1 calc R
C35 C 0.0860(5) 0.7525(10) 0.7943(4) 0.074(2) Uani 1 1 d .
H35A H 0.1495 0.7545 0.8050 0.089 Uiso 1 1 calc R
H35B H 0.0635 0.6304 0.7639 0.089 Uiso 1 1 calc R
C36 C 0.0477(4) 0.9456(11) 0.7521(3) 0.0708(18) Uani 1 1 d .
H36A H -0.0161 0.9369 0.7371 0.085 Uiso 1 1 calc R
H36B H 0.0656 0.9546 0.7073 0.085 Uiso 1 1 calc R
C37 C 0.0770(5) 1.1390(10) 0.7981(4) 0.0698(18) Uani 1 1 d .
H37A H 0.0480 1.2603 0.7704 0.084 Uiso 1 1 calc R
H37B H 0.1400 1.1566 0.8084 0.084 Uiso 1 1 calc R
C38 C 0.0549(4) 1.1240(9) 0.8714(3) 0.0587(16) Uani 1 1 d .
H38A H 0.0781 1.2452 0.9020 0.070 Uiso 1 1 calc R
H38B H -0.0085 1.1221 0.8614 0.070 Uiso 1 1 calc R
C39 C 0.0942(3) 0.9282(9) 0.9121(3) 0.0451(13) Uani 1 1 d .
H39 H 0.1583 0.9365 0.9231 0.054 Uiso 1 1 calc R
C40 C 0.0632(4) 0.7370(8) 0.8669(3) 0.0582(16) Uani 1 1 d .
H40A H 0.0000 0.7228 0.8563 0.070 Uiso 1 1 calc R
H40B H 0.0911 0.6145 0.8945 0.070 Uiso 1 1 calc R
O1 O 0.4172(3) 0.0910(7) 0.3182(3) 0.0800(14) Uani 1 1 d .
O2 O 0.9091(3) 0.6417(6) 0.5990(2) 0.0620(11) Uani 1 1 d .
O3 O 0.9492(3) 0.3437(7) 0.5598(2) 0.0691(12) Uani 1 1 d .
O4 O 0.3056(2) 0.1662(7) 0.9115(2) 0.0676(12) Uani 1 1 d .
O5 O 0.8943(2) 0.0038(5) 0.9666(2) 0.0522(10) Uani 1 1 d .
O6 O 0.8280(3) -0.2892(6) 0.9204(2) 0.0641(12) Uani 1 1 d .
N1 N 0.0735(3) 0.9173(7) 0.9854(2) 0.0468(11) Uani 1 1 d .
H1D H 0.0877 0.7915 1.0056 0.070 Uiso 1 1 calc R
H1E H 0.0162 0.9396 0.9774 0.070 Uiso 1 1 calc R
H1F H 0.1043 1.0145 1.0163 0.070 Uiso 1 1 calc R
N2 N 0.9153(3) 0.9485(7) 0.4957(2) 0.0493(11) Uani 1 1 d .
H2A H 0.9601 0.9277 0.4774 0.074 Uiso 1 1 calc R
H2B H 0.9122 0.8427 0.5255 0.074 Uiso 1 1 calc R
H2C H 0.9236 1.0674 0.5214 0.074 Uiso 1 1 calc R

loop_
_atom_site_aniso_label
_atom_site_aniso_U_11
_atom_site_aniso_U_22
_atom_site_aniso_U_33
_atom_site_aniso_U_23
_atom_site_aniso_U_13
_atom_site_aniso_U_12
C1 0.052(4) 0.106(6) 0.064(4) -0.006(4) 0.023(3) 0.010(4)
C2 0.036(3) 0.066(4) 0.046(3) 0.002(3) 0.011(3) 0.004(3)
C3 0.043(3) 0.069(4) 0.079(4) -0.004(4) 0.015(3) -0.011(3)
C4 0.053(4) 0.049(4) 0.069(4) -0.017(3) 0.013(3) -0.014(3)
C5 0.042(3) 0.044(3) 0.042(3) 0.002(3) 0.013(2) 0.002(2)
C6 0.047(3) 0.046(3) 0.044(3) -0.004(3) 0.005(3) -0.001(3)
C7 0.041(3) 0.056(4) 0.050(4) -0.007(3) 0.018(3) 0.002(3)
C8 0.045(3) 0.049(3) 0.064(4) -0.016(3) 0.018(3) -0.006(3)
C9 0.047(3) 0.040(3) 0.062(4) -0.006(3) 0.010(3) -0.007(3)
C10 0.039(3) 0.041(3) 0.031(3) 0.003(2) 0.008(2) 0.003(2)
C11 0.053(3) 0.037(3) 0.042(3) -0.005(3) 0.005(2) -0.003(3)
C12 0.045(3) 0.031(3) 0.038(3) 0.001(2) 0.008(2) 0.001(2)
C13 0.059(3) 0.084(5) 0.036(3) -0.002(3) 0.012(3) 0.013(3)
C14 0.037(3) 0.039(3) 0.036(3) 0.000(2) 0.009(2) 0.000(2)
C15 0.077(4) 0.065(5) 0.083(5) -0.013(4) -0.001(4) -0.015(4)
C16 0.046(3) 0.052(4) 0.057(4) -0.006(3) -0.001(3) 0.008(3)
C17 0.047(3) 0.042(3) 0.057(4) 0.000(3) 0.014(3) -0.001(3)
C18 0.045(3) 0.034(3) 0.042(3) 0.001(2) 0.013(3) -0.001(2)
C19 0.044(3) 0.041(3) 0.046(3) -0.005(3) 0.015(3) 0.003(3)
C20 0.052(3) 0.039(3) 0.068(4) 0.008(3) 0.005(3) 0.003(3)
C21 0.056(4) 0.045(4) 0.065(4) 0.003(3) -0.001(3) 0.002(3)
C22 0.052(3) 0.039(3) 0.045(3) 0.005(3) 0.018(3) -0.006(3)
C23 0.056(3) 0.040(3) 0.041(3) 0.007(3) 0.017(3) 0.008(3)
C24 0.043(3) 0.041(3) 0.034(3) 0.003(2) 0.015(2) 0.001(2)
C25 0.048(3) 0.032(3) 0.049(3) 0.001(2) 0.014(3) 0.001(2)
C26 0.049(3) 0.040(3) 0.042(3) 0.003(3) 0.014(3) 0.002(3)
C27 0.073(4) 0.081(5) 0.046(3) -0.013(4) 0.023(3) -0.013(4)
C28 0.053(3) 0.044(3) 0.042(3) -0.002(3) 0.012(3) -0.005(3)
C29 0.097(5) 0.085(6) 0.076(5) -0.011(5) 0.002(4) -0.021(5)
C30 0.088(5) 0.080(5) 0.059(4) 0.001(4) 0.016(3) -0.007(4)
C31 0.089(5) 0.077(5) 0.061(4) 0.011(4) 0.012(4) 0.027(4)
C32 0.106(5) 0.038(3) 0.061(4) 0.008(3) 0.026(4) 0.006(3)
C33 0.053(3) 0.047(3) 0.050(3) 0.003(3) 0.019(3) 0.008(3)
C34 0.121(6) 0.034(3) 0.076(5) 0.010(3) 0.031(4) -0.008(3)
C35 0.118(6) 0.050(4) 0.061(4) 0.003(3) 0.037(4) 0.010(4)
C36 0.094(5) 0.062(4) 0.059(4) 0.006(4) 0.026(3) 0.003(4)
C37 0.097(5) 0.047(4) 0.063(4) 0.014(3) 0.021(4) -0.007(4)
C38 0.072(4) 0.035(3) 0.062(4) 0.003(3) 0.009(3) 0.001(3)
C39 0.049(3) 0.039(3) 0.044(3) -0.001(3) 0.008(2) 0.001(3)
C40 0.081(4) 0.032(3) 0.058(4) -0.003(3) 0.016(3) 0.000(3)
O1 0.065(3) 0.056(3) 0.091(3) 0.000(2) -0.019(2) 0.001(2)
O2 0.085(3) 0.046(3) 0.059(3) 0.005(2) 0.028(2) -0.002(2)
O3 0.069(3) 0.068(3) 0.087(3) -0.021(2) 0.048(2) -0.017(2)
O4 0.047(2) 0.083(3) 0.078(3) -0.012(3) 0.025(2) -0.002(2)
O5 0.048(2) 0.044(2) 0.055(2) -0.0065(19) 0.0010(18) 0.0013(18)
O6 0.068(3) 0.035(2) 0.070(3) 0.011(2) -0.008(2) -0.0025(19)
N1 0.046(2) 0.034(2) 0.052(3) -0.005(2) 0.004(2) 0.002(2)
N2 0.062(3) 0.039(2) 0.051(3) 0.005(2) 0.022(2) 0.004(2)

loop_
_atom_type_symbol
_atom_type_description
_atom_type_scat_dispersion_real
_atom_type_scat_dispersion_imag
_atom_type_scat_source
C C 0.0033 0.0016 'International Tables Vol C Tables 4.2.6.8 and 6.1.1.4'
H H 0.0000 0.0000 'International Tables Vol C Tables 4.2.6.8 and 6.1.1.4'
N N 0.0061 0.0033 'International Tables Vol C Tables 4.2.6.8 and 6.1.1.4'
O O 0.0106 0.0060 'International Tables Vol C Tables 4.2.6.8 and 6.1.1.4'

loop_
_geom_angle_atom_site_label_1
_geom_angle_atom_site_label_2
_geom_angle_atom_site_label_3
_geom_angle
_geom_angle_site_symmetry_1
O4 C1 H1A 109.5 .
O4 C1 H1B 109.5 .
H1A C1 H1B 109.5 .
O4 C1 H1C 109.5 .
H1A C1 H1C 109.5 .
H1B C1 H1C 109.5 .
C7 C2 O4 125.4(5) .
C7 C2 C3 121.3(5) .
O4 C2 C3 113.3(5) .
C4 C3 C2 120.5(5) .
C4 C3 H3 119.8 .
C2 C3 H3 119.8 .
C3 C4 C5 121.0(5) .
C3 C4 H4 119.5 .
C5 C4 H4 119.5 .
C11 C5 C6 119.7(5) .
C11 C5 C4 122.7(5) .
C6 C5 C4 117.6(5) .
C8 C6 C5 118.0(5) .
C8 C6 C7 121.8(5) .
C5 C6 C7 120.2(5) .
C2 C7 C6 119.4(5) .
C2 C7 H7 120.3 .
C6 C7 H7 120.3 .
C9 C8 C6 121.1(5) .
C9 C8 H8 119.5 .
C6 C8 H8 119.5 .
C8 C9 C10 121.9(5) .
C8 C9 H9 119.1 .
C10 C9 H9 119.1 .
C11 C10 C9 117.1(5) .
C11 C10 C12 123.1(5) .
C9 C10 C12 119.8(5) .
C10 C11 C5 122.4(5) .
C10 C11 H11 118.8 .
C5 C11 H11 118.8 .
C10 C12 C14 111.6(4) .
C10 C12 C13 113.4(4) .
C14 C12 C13 110.2(4) .
C10 C12 H12 107.1 .
C14 C12 H12 107.1 .
C13 C12 H12 107.1 .
C12 C13 H13A 109.5 .
C12 C13 H13B 109.5 .
H13A C13 H13B 109.5 .
C12 C13 H13C 109.5 .
H13A C13 H13C 109.5 .
H13B C13 H13C 109.5 .
O6 C14 O5 124.1(5) .
O6 C14 C12 118.5(4) .
O5 C14 C12 117.4(4) .
O1 C15 H15A 109.5 .
O1 C15 H15B 109.5 .
H15A C15 H15B 109.5 .
O1 C15 H15C 109.5 .
H15A C15 H15C 109.5 .
H15B C15 H15C 109.5 .
C17 C16 O1 124.8(6) .
C17 C16 C21 121.6(5) .
O1 C16 C21 113.6(5) .
C16 C17 C18 119.6(5) .
C16 C17 H17 120.2 .
C18 C17 H17 120.2 .
C19 C18 C22 118.6(5) .
C19 C18 C17 119.3(5) .
C22 C18 C17 122.1(5) .
C18 C19 C25 120.1(5) .
C18 C19 C20 118.7(5) .
C25 C19 C20 121.1(5) .
C21 C20 C19 120.7(6) .
C21 C20 H20 119.7 .
C19 C20 H20 119.7 .
C20 C21 C16 120.1(5) .
C20 C21 H21 120.0 .
C16 C21 H21 120.0 .
C23 C22 C18 120.3(5) .
C23 C22 H22 119.8 .
C18 C22 H22 119.8 .
C22 C23 C24 122.0(5) .
C22 C23 H23 119.0 .
C24 C23 H23 119.0 .
C25 C24 C23 118.0(5) .
C25 C24 C26 120.9(5) .
C23 C24 C26 121.0(5) .
C24 C25 C19 120.8(5) .
C24 C25 H25 119.6 .
C19 C25 H25 119.6 .
C24 C26 C27 111.2(4) .
C24 C26 C28 110.1(4) .
C27 C26 C28 112.3(5) .
C24 C26 H26 107.7 .
C27 C26 H26 107.7 .
C28 C26 H26 107.7 .
C26 C27 H27A 109.5 .
C26 C27 H27B 109.5 .
H27A C27 H27B 109.5 .
C26 C27 H27C 109.5 .
H27A C27 H27C 109.5 .
H27B C27 H27C 109.5 .
O2 C28 O2 0.0(4) 1
O2 C28 O3 124.6(5) 1
O2 C28 O3 124.6(5) .
O2 C28 C26 119.7(5) 1
O2 C28 C26 119.7(5) .
O3 C28 C26 115.7(5) .
C30 C29 C34 111.8(6) .
C30 C29 H29A 109.3 .
C34 C29 H29A 109.3 .
C30 C29 H29B 109.3 .
C34 C29 H29B 109.3 .
H29A C29 H29B 107.9 .
C29 C30 C31 109.7(5) .
C29 C30 H30A 109.7 .
C31 C30 H30A 109.7 .
C29 C30 H30B 109.7 .
C31 C30 H30B 109.7 .
H30A C30 H30B 108.2 .
C30 C31 C32 112.1(6) .
C30 C31 H31A 109.2 .
C32 C31 H31A 109.2 .
C30 C31 H31B 109.2 .
C32 C31 H31B 109.2 .
H31A C31 H31B 107.9 .
C31 C32 C33 111.3(6) .
C31 C32 H32A 109.4 .
C33 C32 H32A 109.4 .
C31 C32 H32B 109.4 .
C33 C32 H32B 109.4 .
H32A C32 H32B 108.0 .
N2 C33 C34 112.0(5) .
N2 C33 C32 110.6(5) .
C34 C33 C32 110.0(5) .
N2 C33 H33 108.1 .
C34 C33 H33 108.1 .
C32 C33 H33 108.1 .
C33 C34 C29 110.5(6) .
C33 C34 H34A 109.6 .
C29 C34 H34A 109.6 .
C33 C34 H34B 109.6 .
C29 C34 H34B 109.6 .
H34A C34 H34B 108.1 .
C36 C35 C40 111.2(5) .
C36 C35 H35A 109.4 .
C40 C35 H35A 109.4 .
C36 C35 H35B 109.4 .
C40 C35 H35B 109.4 .
H35A C35 H35B 108.0 .
C35 C36 C37 111.6(5) .
C35 C36 H36A 109.3 .
C37 C36 H36A 109.3 .
C35 C36 H36B 109.3 .
C37 C36 H36B 109.3 .
H36A C36 H36B 108.0 .
C36 C37 C38 110.7(5) .
C36 C37 H37A 109.5 .
C38 C37 H37A 109.5 .
C36 C37 H37B 109.5 .
C38 C37 H37B 109.5 .
H37A C37 H37B 108.1 .
C39 C38 C37 109.8(5) .
C39 C38 H38A 109.7 .
C37 C38 H38A 109.7 .
C39 C38 H38B 109.7 .
C37 C38 H38B 109.7 .
H38A C38 H38B 108.2 .
C40 C39 C38 112.3(4) .
C40 C39 N1 110.9(5) .
C38 C39 N1 109.3(4) .
C40 C39 H39 108.1 .
C38 C39 H39 108.1 .
N1 C39 H39 108.1 .
C39 C40 C35 109.4(5) .
C39 C40 H40A 109.8 .
C35 C40 H40A 109.8 .
C39 C40 H40B 109.8 .
C35 C40 H40B 109.8 .
H40A C40 H40B 108.2 .
C16 O1 C15 117.4(5) .
O2 O2 C28 0(10) 1
C2 O4 C1 115.9(5) .
C39 N1 H1D 109.5 .
C39 N1 H1E 109.5 .
H1D N1 H1E 109.5 .
C39 N1 H1F 109.5 .
H1D N1 H1F 109.5 .
H1E N1 H1F 109.5 .
C33 N2 H2A 109.5 .
C33 N2 H2B 109.5 .
H2A N2 H2B 109.5 .
C33 N2 H2C 109.5 .
H2A N2 H2C 109.5 .
H2B N2 H2C 109.5 .

loop_
_geom_bond_atom_site_label_1
_geom_bond_atom_site_label_2
_geom_bond_distance
_geom_bond_site_symmetry_2
C1 O4 1.419(8) .
C1 H1A 0.9600 .
C1 H1B 0.9600 .
C1 H1C 0.9600 .
C2 C7 1.349(7) .
C2 O4 1.361(6) .
C2 C3 1.399(8) .
C3 C4 1.358(8) .
C3 H3 0.9300 .
C4 C5 1.418(7) .
C4 H4 0.9300 .
C5 C11 1.406(7) .
C5 C6 1.415(7) .
C6 C8 1.402(7) .
C6 C7 1.424(7) .
C7 H7 0.9300 .
C8 C9 1.371(7) .
C8 H8 0.9300 .
C9 C10 1.418(7) .
C9 H9 0.9300 .
C10 C11 1.374(7) .
C10 C12 1.522(7) .
C11 H11 0.9300 .
C12 C14 1.532(6) .
C12 C13 1.536(7) .
C12 H12 0.9800 .
C13 H13A 0.9600 .
C13 H13B 0.9600 .
C13 H13C 0.9600 .
C14 O6 1.225(6) .
C14 O5 1.262(6) .
C15 O1 1.410(8) .
C15 H15A 0.9600 .
C15 H15B 0.9600 .
C15 H15C 0.9600 .
C16 C17 1.348(7) .
C16 O1 1.373(6) .
C16 C21 1.401(8) .
C17 C18 1.421(7) .
C17 H17 0.9300 .
C18 C19 1.402(7) .
C18 C22 1.402(7) .
C19 C25 1.407(7) .
C19 C20 1.422(7) .
C20 C21 1.346(7) .
C20 H20 0.9300 .
C21 H21 0.9300 .
C22 C23 1.373(7) .
C22 H22 0.9300 .
C23 C24 1.399(7) .
C23 H23 0.9300 .
C24 C25 1.389(7) .
C24 C26 1.527(7) .
C25 H25 0.9300 .
C26 C27 1.528(7) .
C26 C28 1.530(7) .
C26 H26 0.9800 .
C27 H27A 0.9600 .
C27 H27B 0.9600 .
C27 H27C 0.9600 .
C28 O2 1.231(7) 1
C28 O2 1.231(7) .
C28 O3 1.261(6) .
C29 C30 1.482(10) .
C29 C34 1.525(9) .
C29 H29A 0.9700 .
C29 H29B 0.9700 .
C30 C31 1.504(10) .
C30 H30A 0.9700 .
C30 H30B 0.9700 .
C31 C32 1.511(9) .
C31 H31A 0.9700 .
C31 H31B 0.9700 .
C32 C33 1.512(8) .
C32 H32A 0.9700 .
C32 H32B 0.9700 .
C33 N2 1.499(6) .
C33 C34 1.511(8) .
C33 H33 0.9800 .
C34 H34A 0.9700 .
C34 H34B 0.9700 .
C35 C36 1.496(9) .
C35 C40 1.518(9) .
C35 H35A 0.9700 .
C35 H35B 0.9700 .
C36 C37 1.501(9) .
C36 H36A 0.9700 .
C36 H36B 0.9700 .
C37 C38 1.525(9) .
C37 H37A 0.9700 .
C37 H37B 0.9700 .
C38 C39 1.502(7) .
C38 H38A 0.9700 .
C38 H38B 0.9700 .
C39 C40 1.486(8) .
C39 N1 1.514(6) .
C39 H39 0.9800 .
C40 H40A 0.9700 .
C40 H40B 0.9700 .
O2 O2 0.000(11) 1
N1 H1D 0.8900 .
N1 H1E 0.8900 .
N1 H1F 0.8900 .
N2 H2A 0.8900 .
N2 H2B 0.8900 .
N2 H2C 0.8900 .

loop_
_geom_hbond_atom_site_label_D
_geom_hbond_atom_site_label_H
_geom_hbond_atom_site_label_A
_geom_hbond_distance_DH
_geom_hbond_distance_HA
_geom_hbond_distance_DA
_geom_hbond_angle_DHA
_geom_hbond_site_symmetry_A
N1 H1D O5 0.89 1.91 2.791(5) 170.3 2_657
N1 H1E O5 0.89 1.93 2.823(5) 175.4 1_465
N1 H1F O6 0.89 1.84 2.728(5) 177.7 2_667
N2 H2A O3 0.89 1.87 2.749(6) 171.9 2_756
N2 H2B O2 0.89 1.90 2.785(6) 172.9 1
N2 H2C O3 0.89 1.91 2.782(6) 168.0 1_565
